data_1513426
loop_
_publ_author_name
'Morin, Marie S. T.'
'Arndtsen, Bruce A.'

_publ_section_title
;
 Chiral phosphorus-based 1,3-dipoles: a modular approach to
 enantioselective 1,3-dipolar cycloaddition and polycyclic 2-pyrroline
 synthesis.
;
_journal_issue 4
_journal_name_full 'Organic letters'
_journal_page_first 1056
_journal_page_last 1059
_journal_paper_doi 10.1021/ol4035512
_journal_volume 16
_journal_year 2014
_chemical_absolute_configuration rmad
_chemical_compound_source 'Synthesized by the authors. See text'
_chemical_formula_moiety 'C46 H40 N O5 P'
_chemical_formula_sum 'C46 H40 N O5 P'
_chemical_formula_weight 717.76
_chemical_name_systematic
; 
 ? 
;
_space_group_IT_number 19
_symmetry_cell_setting orthorhombic
_symmetry_space_group_name_Hall 'P 2ac 2ab'
_symmetry_space_group_name_H-M 'P 21 21 21'
_atom_sites_solution_hydrogens geom
_atom_sites_solution_primary direct
_atom_sites_solution_secondary difmap
_audit_creation_method SHELXL-97
_cell_angle_alpha 90
_cell_angle_beta 90
_cell_angle_gamma 90
_cell_formula_units_Z 8
_cell_length_a 11.4547(3)
_cell_length_b 13.3323(4)
_cell_length_c 48.8967(14)
_cell_measurement_reflns_used 12647
_cell_measurement_temperature 100
_cell_measurement_theta_max 70.61
_cell_measurement_theta_min 3.44
_cell_volume 7467.4(4)
_computing_cell_refinement 'SAINT V7.68A(Bruker AXS, 2009)'
_computing_data_collection 'APEX2  (Bruker AXS, 2009)'
_computing_data_reduction 'SAINT V7.68A(Bruker AXS, 2009)'
_computing_molecular_graphics 'SHELXTL  (Bruker AXS, 2003)'
_computing_publication_material 'UdMX (Maris, 2004)'
_computing_structure_refinement 'SHELXL97 (Sheldrick, 2008)'
_computing_structure_solution 'SHELXS97 (Sheldrick, 2008)'
_diffrn_ambient_temperature 100
_diffrn_detector_area_resol_mean 8.3
_diffrn_measured_fraction_theta_full 0.985
_diffrn_measured_fraction_theta_max 0.985
_diffrn_measurement_device_type 'Bruker APEX II'
_diffrn_measurement_method \w
_diffrn_radiation_monochromator 'Quazar MX'
_diffrn_radiation_source 'Incoatec I\muS Microsource '
_diffrn_radiation_type CuK\a
_diffrn_radiation_wavelength 1.54178
_diffrn_reflns_av_R_equivalents 0.095
_diffrn_reflns_av_sigmaI/netI 0.1101
_diffrn_reflns_limit_h_max 14
_diffrn_reflns_limit_h_min -13
_diffrn_reflns_limit_k_max 16
_diffrn_reflns_limit_k_min -16
_diffrn_reflns_limit_l_max 59
_diffrn_reflns_limit_l_min -57
_diffrn_reflns_number 47212
_diffrn_reflns_theta_full 71.10
_diffrn_reflns_theta_max 71.10
_diffrn_reflns_theta_min 1.81
_exptl_absorpt_coefficient_mu 1.043
_exptl_absorpt_correction_T_max 0.9794
_exptl_absorpt_correction_T_min 0.7835
_exptl_absorpt_correction_type multi-scan
_exptl_absorpt_process_details 'Sadabs (Sheldrick, 2008)'
_exptl_crystal_colour 'PALE YELLOW'
_exptl_crystal_density_diffrn 1.277
_exptl_crystal_density_method 'not measured'
_exptl_crystal_description IRREGULAR
_exptl_crystal_F_000 3024
_exptl_crystal_size_max 0.06
_exptl_crystal_size_mid 0.04
_exptl_crystal_size_min 0.02
_refine_diff_density_max 0.358
_refine_diff_density_min -0.336
_refine_diff_density_rms 0.057
_refine_ls_abs_structure_details 'Flack, H.D. and Schwarzenbach, D. (1999), 5774 Friedel Pairs'
_refine_ls_abs_structure_Flack 0.03(3)
_refine_ls_extinction_method none
_refine_ls_goodness_of_fit_ref 1.018
_refine_ls_hydrogen_treatment constr
_refine_ls_matrix_type full
_refine_ls_number_parameters 997
_refine_ls_number_reflns 13792
_refine_ls_number_restraints 73
_refine_ls_restrained_S_all 1.018
_refine_ls_R_factor_all 0.0974
_refine_ls_R_factor_gt 0.0685
_refine_ls_shift/su_max 0.001
_refine_ls_shift/su_mean 0.000
_refine_ls_structure_factor_coef Fsqd
_refine_ls_weighting_details 'calc w=1/[\s^2^(Fo^2^)+(0.0665P)^2^+1.1910P] where P=(Fo^2^+2Fc^2^)/3'
_refine_ls_weighting_scheme calc
_refine_ls_wR_factor_gt 0.1531
_refine_ls_wR_factor_ref 0.1694
_reflns_number_gt 10139
_reflns_number_total 13792
_reflns_threshold_expression I>2\s(I)
_cod_data_source_file ol4035512_si_001.cif
_cod_data_source_block arst37
_cod_depositor_comments
;
The following automatic conversions were performed:

'_symmetry_cell_setting' value 'Orthorhombic' changed to
'orthorhombic' according to
/usr/data/users/saulius/automatic-downloads/current/ACS/lib/dictionaries/cif_core.dic
dictionary named 'cif_core.dic' version 2.4.2 from 2011-04-26.

Automatic conversion script
Id: cif_fix_values 2281 2013-09-26 08:29:07Z andrius 
;
_cod_original_sg_symbol_H-M P212121
_cod_database_code 1513426

loop_
_symmetry_equiv_pos_as_xyz
'x, y, z'
'-x+1/2, -y, z+1/2'
'-x, y+1/2, -z+1/2'
'x+1/2, -y+1/2, -z'

loop_
_atom_site_label
_atom_site_type_symbol
_atom_site_fract_x
_atom_site_fract_y
_atom_site_fract_z
_atom_site_U_iso_or_equiv
_atom_site_adp_type
_atom_site_occupancy
_atom_site_symmetry_multiplicity
_atom_site_calc_flag
_atom_site_refinement_flags
_atom_site_disorder_assembly
_atom_site_disorder_group
P1 P 0.98323(9) 0.46039(8) 0.42724(2) 0.0281(2) Uani 1 1 d D A .
O1 O 1.0050(2) 0.3295(2) 0.43338(6) 0.0292(6) Uani 1 1 d . . .
O2 O 1.1210(2) 0.4633(2) 0.41775(6) 0.0293(6) Uani 1 1 d . . .
O3 O 0.9620(2) 0.5840(2) 0.42192(6) 0.0295(6) Uani 1 1 d . . .
O4 O 0.9912(3) 0.4801(2) 0.46003(6) 0.0318(7) Uani 1 1 d . . .
C1 C 0.9265(3) 0.2709(3) 0.42229(9) 0.0288(9) Uani 1 1 d . . .
N2 N 0.8483(3) 0.3205(3) 0.40820(8) 0.0314(8) Uani 1 1 d D A .
C3 C 0.8682(4) 0.4276(3) 0.40764(10) 0.0348(10) Uani 1 1 d D . .
C4 C 0.7455(4) 0.2752(3) 0.39576(10) 0.0365(11) Uani 1 1 d . . .
H4A H 0.7556 0.2725 0.3759 0.055 Uiso 1 1 calc R A .
H4B H 0.6764 0.3155 0.4002 0.055 Uiso 1 1 calc R . .
H4C H 0.7352 0.2070 0.4029 0.055 Uiso 1 1 calc R . .
C5A C 0.8053(5) 0.4842(4) 0.38512(12) 0.0328(13) Uani 0.75 1 d PD A 1
C6A C 0.6872(6) 0.5085(5) 0.38563(15) 0.0442(17) Uani 0.75 1 d PD A 1
C7A C 0.6322(11) 0.5505(11) 0.3613(2) 0.056(3) Uani 0.75 1 d PD A 1
H7A H 0.5522 0.5693 0.3616 0.067 Uiso 0.75 1 calc PR A 1
C8A C 0.6945(8) 0.5624(7) 0.33855(16) 0.066(2) Uani 0.75 1 d PD A 1
H8A H 0.6555 0.5834 0.3224 0.079 Uiso 0.75 1 calc PR A 1
C9A C 0.8103(9) 0.5460(7) 0.33742(17) 0.069(2) Uani 0.75 1 d PD A 1
H9A H 0.8532 0.5610 0.3213 0.083 Uiso 0.75 1 calc PR A 1
C10A C 0.8671(7) 0.5059(6) 0.36070(14) 0.0505(18) Uani 0.75 1 d PD A 1
H10A H 0.9487 0.4933 0.3600 0.061 Uiso 0.75 1 calc PR A 1
O5A O 0.6313(4) 0.4902(4) 0.40860(10) 0.0485(11) Uani 0.75 1 d PD A 1
C11A C 0.5096(7) 0.5237(6) 0.40989(16) 0.0563(18) Uani 0.75 1 d PD A 1
H11A H 0.4635 0.4916 0.3952 0.068 Uiso 0.75 1 calc PR A 1
H11B H 0.5053 0.5973 0.4075 0.068 Uiso 0.75 1 calc PR A 1
C12A C 0.4618(7) 0.4943(7) 0.43740(18) 0.068(2) Uani 0.75 1 d PD A 1
H12A H 0.3781 0.5124 0.4382 0.082 Uiso 0.75 1 calc PR A 1
H12B H 0.4676 0.4206 0.4394 0.082 Uiso 0.75 1 calc PR A 1
C13A C 0.5221(8) 0.5418(8) 0.46026(17) 0.082(3) Uani 0.75 1 d PD A 1
H13A H 0.6066 0.5345 0.4579 0.123 Uiso 0.75 1 calc PR A 1
H13B H 0.4982 0.5096 0.4774 0.123 Uiso 0.75 1 calc PR A 1
H13C H 0.5018 0.6132 0.4609 0.123 Uiso 0.75 1 calc PR A 1
C5B C 0.7584(12) 0.4847(12) 0.4030(3) 0.0328(13) Uani 0.25 1 d PD A 2
C6B C 0.7408(16) 0.4929(16) 0.3752(3) 0.0442(17) Uani 0.25 1 d PD A 2
C7B C 0.627(3) 0.535(4) 0.3671(7) 0.056(3) Uani 0.25 1 d PD A 2
H7B H 0.5992 0.5302 0.3488 0.067 Uiso 0.25 1 calc PR A 2
C8B C 0.565(2) 0.579(2) 0.3860(4) 0.066(2) Uani 0.25 1 d PD A 2
H8B H 0.5026 0.6208 0.3799 0.079 Uiso 0.25 1 calc PR A 2
C9B C 0.580(2) 0.572(2) 0.4140(4) 0.069(2) Uani 0.25 1 d PD A 2
H9B H 0.5225 0.5966 0.4263 0.083 Uiso 0.25 1 calc PR A 2
C10B C 0.6828(16) 0.5265(16) 0.4238(4) 0.0505(18) Uani 0.25 1 d PD A 2
H10B H 0.7013 0.5236 0.4427 0.061 Uiso 0.25 1 calc PR A 2
O5B O 0.8112(12) 0.4576(11) 0.3567(3) 0.0485(11) Uani 0.25 1 d PD A 2
C11B C 0.8990(19) 0.5266(17) 0.3456(5) 0.0563(18) Uani 0.25 1 d PD A 2
H11C H 0.9583 0.5409 0.3599 0.068 Uiso 0.25 1 calc PR A 2
H11D H 0.8611 0.5907 0.3406 0.068 Uiso 0.25 1 calc PR A 2
C12B C 0.9574(18) 0.483(2) 0.3210(4) 0.068(2) Uani 0.25 1 d PD A 2
H12C H 1.0191 0.5302 0.3151 0.082 Uiso 0.25 1 calc PR A 2
H12D H 0.9966 0.4201 0.3267 0.082 Uiso 0.25 1 calc PR A 2
C13B C 0.884(2) 0.461(2) 0.2974(4) 0.082(3) Uani 0.25 1 d PD A 2
H13D H 0.8258 0.5136 0.2951 0.123 Uiso 0.25 1 calc PR A 2
H13E H 0.8449 0.3961 0.3002 0.123 Uiso 0.25 1 calc PR A 2
H13F H 0.9331 0.4569 0.2809 0.123 Uiso 0.25 1 calc PR A 2
C14 C 0.9352(3) 0.1621(3) 0.42656(9) 0.0301(9) Uani 1 1 d . . .
C15 C 0.9707(4) 0.1268(3) 0.45213(9) 0.0332(10) Uani 1 1 d . . .
H15 H 0.9810 0.1721 0.4669 0.040 Uiso 1 1 calc R . .
C16 C 0.9910(4) 0.0252(4) 0.45573(10) 0.0411(11) Uani 1 1 d . . .
H16 H 1.0155 0.0008 0.4730 0.049 Uiso 1 1 calc R . .
C17 C 0.9755(4) -0.0411(3) 0.43412(10) 0.0406(11) Uani 1 1 d . . .
H17 H 0.9908 -0.1104 0.4367 0.049 Uiso 1 1 calc R . .
C18 C 0.9382(4) -0.0072(4) 0.40891(11) 0.0402(11) Uani 1 1 d . . .
H18 H 0.9264 -0.0530 0.3943 0.048 Uiso 1 1 calc R . .
C19 C 0.9181(4) 0.0948(3) 0.40519(10) 0.0326(10) Uani 1 1 d . . .
H19 H 0.8924 0.1187 0.3879 0.039 Uiso 1 1 calc R . .
C20 C 1.1638(4) 0.5248(3) 0.39688(9) 0.0308(9) Uani 1 1 d . . .
C21 C 1.1962(4) 0.4750(3) 0.37251(10) 0.0345(10) Uani 1 1 d . . .
H21 H 1.1793 0.4058 0.3702 0.041 Uiso 1 1 calc R . .
C22 C 1.2516(4) 0.5269(4) 0.35236(10) 0.0379(11) Uani 1 1 d . . .
H22 H 1.2757 0.4931 0.3362 0.045 Uiso 1 1 calc R . .
C23 C 1.2733(4) 0.6299(4) 0.35526(10) 0.0367(10) Uani 1 1 d . . .
C24 C 1.3351(5) 0.6845(4) 0.33471(11) 0.0445(12) Uani 1 1 d . . .
H24 H 1.3615 0.6503 0.3188 0.053 Uiso 1 1 calc R . .
C25 C 1.3569(5) 0.7845(4) 0.33738(10) 0.0446(12) Uani 1 1 d . . .
H25 H 1.4013 0.8186 0.3239 0.054 Uiso 1 1 calc R . .
C26 C 1.3140(4) 0.8369(4) 0.36004(10) 0.0381(11) Uani 1 1 d . . .
H26 H 1.3268 0.9071 0.3615 0.046 Uiso 1 1 calc R . .
C27 C 1.2534(4) 0.7874(4) 0.38020(10) 0.0350(10) Uani 1 1 d . . .
H27 H 1.2225 0.8245 0.3951 0.042 Uiso 1 1 calc R . .
C28 C 1.2359(4) 0.6818(3) 0.37921(9) 0.0318(10) Uani 1 1 d . . .
C29 C 1.1823(4) 0.6255(3) 0.40096(9) 0.0280(9) Uani 1 1 d . . .
C30 C 1.1433(3) 0.6719(3) 0.42693(9) 0.0274(9) Uani 1 1 d . . .
C31 C 1.0319(4) 0.6493(3) 0.43586(9) 0.0283(9) Uani 1 1 d . . .
C32 C 0.9851(4) 0.6937(3) 0.46002(9) 0.0283(9) Uani 1 1 d . . .
H32 H 0.9070 0.6794 0.4653 0.034 Uiso 1 1 calc R . .
C33 C 1.0511(4) 0.7558(3) 0.47543(9) 0.0316(10) Uani 1 1 d . . .
H33 H 1.0186 0.7848 0.4915 0.038 Uiso 1 1 calc R . .
C34 C 1.1692(4) 0.7787(3) 0.46804(9) 0.0303(9) Uani 1 1 d . . .
C35 C 1.2395(4) 0.8425(3) 0.48407(10) 0.0372(11) Uani 1 1 d . . .
H35 H 1.2075 0.8733 0.4999 0.045 Uiso 1 1 calc R . .
C36 C 1.3529(4) 0.8606(4) 0.47717(10) 0.0381(11) Uani 1 1 d . . .
H36 H 1.3988 0.9055 0.4878 0.046 Uiso 1 1 calc R . .
C37 C 1.4012(4) 0.8129(3) 0.45439(10) 0.0351(10) Uani 1 1 d . . .
H37 H 1.4811 0.8237 0.4500 0.042 Uiso 1 1 calc R . .
C38 C 1.3353(4) 0.7510(3) 0.43827(9) 0.0301(9) Uani 1 1 d . . .
H38 H 1.3706 0.7188 0.4230 0.036 Uiso 1 1 calc R . .
C39 C 1.2150(4) 0.7338(3) 0.44384(9) 0.0281(9) Uani 1 1 d . . .
C40 C 1.0036(4) 0.4110(3) 0.48139(9) 0.0369(11) Uani 1 1 d . . .
C41 C 0.9023(5) 0.3710(4) 0.49258(11) 0.0467(13) Uani 1 1 d . . .
C42 C 0.9148(7) 0.3084(4) 0.51497(12) 0.0603(17) Uani 1 1 d . . .
H42 H 0.8475 0.2785 0.5229 0.072 Uiso 1 1 calc R . .
C43 C 1.0228(7) 0.2886(5) 0.52599(12) 0.0664(18) Uani 1 1 d . . .
H43 H 1.0291 0.2463 0.5415 0.080 Uiso 1 1 calc R . .
C44 C 1.1223(6) 0.3298(4) 0.51462(11) 0.0571(16) Uani 1 1 d . . .
H44 H 1.1966 0.3153 0.5223 0.068 Uiso 1 1 calc R . .
C45 C 1.1139(5) 0.3928(4) 0.49190(10) 0.0426(12) Uani 1 1 d . . .
C46 C 0.7849(5) 0.3971(4) 0.48119(13) 0.0532(15) Uani 1 1 d . . .
H46A H 0.7824 0.4688 0.4768 0.080 Uiso 1 1 calc R . .
H46B H 0.7245 0.3816 0.4947 0.080 Uiso 1 1 calc R . .
H46C H 0.7708 0.3580 0.4645 0.080 Uiso 1 1 calc R . .
C47 C 1.2206(5) 0.4397(5) 0.47933(11) 0.0512(14) Uani 1 1 d . . .
H47A H 1.2341 0.4107 0.4612 0.077 Uiso 1 1 calc R . .
H47B H 1.2885 0.4267 0.4910 0.077 Uiso 1 1 calc R . .
H47C H 1.2089 0.5122 0.4776 0.077 Uiso 1 1 calc R . .
P5 P 0.15238(10) 0.43404(9) 0.68758(2) 0.0334(3) Uani 1 1 d . D .
O51 O 0.1363(3) 0.5062(2) 0.71846(6) 0.0365(7) Uani 1 1 d . . .
O52 O 0.0799(3) 0.5249(2) 0.67241(6) 0.0354(7) Uani 1 1 d . . .
O53 O 0.1691(3) 0.3677(2) 0.65894(6) 0.0320(7) Uani 1 1 d . . .
O54 O 0.0488(3) 0.3599(2) 0.69766(6) 0.0370(7) Uani 1 1 d D . .
O55 O 0.4646(3) 0.5551(3) 0.67704(8) 0.0571(10) Uani 1 1 d . D .
C51 C 0.2337(4) 0.5166(4) 0.73232(10) 0.0402(11) Uani 1 1 d . . .
N52 N 0.3241(4) 0.4758(3) 0.72062(8) 0.0413(10) Uani 1 1 d . D .
C53 C 0.2971(4) 0.4282(4) 0.69529(9) 0.0380(11) Uani 1 1 d . . .
C54 C 0.4380(5) 0.4609(5) 0.73357(10) 0.0533(15) Uani 1 1 d . . .
H54A H 0.4660 0.3929 0.7297 0.080 Uiso 1 1 calc R D .
H54B H 0.4305 0.4699 0.7534 0.080 Uiso 1 1 calc R . .
H54C H 0.4937 0.5099 0.7263 0.080 Uiso 1 1 calc R . .
C55 C 0.3961(4) 0.3922(4) 0.67839(10) 0.0415(12) Uani 1 1 d . D .
C56 C 0.4822(4) 0.4585(4) 0.66943(10) 0.0452(12) Uani 1 1 d . . .
C57 C 0.5768(4) 0.4230(5) 0.65414(11) 0.0525(15) Uani 1 1 d . D .
H57 H 0.6360 0.4685 0.6485 0.063 Uiso 1 1 calc R . .
C58 C 0.5854(5) 0.3238(5) 0.64716(11) 0.0573(16) Uani 1 1 d . . .
H58 H 0.6506 0.3005 0.6370 0.069 Uiso 1 1 calc R D .
C59 C 0.4997(5) 0.2587(5) 0.65492(12) 0.0597(16) Uani 1 1 d . D .
H59 H 0.5037 0.1904 0.6495 0.072 Uiso 1 1 calc R . .
C60 C 0.4070(4) 0.2915(4) 0.67071(11) 0.0473(13) Uani 1 1 d . . .
H60 H 0.3495 0.2447 0.6765 0.057 Uiso 1 1 calc R D .
C61 C 0.5458(6) 0.6285(6) 0.66629(14) 0.071(2) Uani 1 1 d D . .
H61A H 0.5489 0.6241 0.6461 0.085 Uiso 1 1 calc R D .
H61B H 0.6251 0.6159 0.6736 0.085 Uiso 1 1 calc R . .
C62 C 0.5039(7) 0.7315(6) 0.67496(13) 0.076(2) Uani 1 1 d D C .
H62A H 0.5633 0.7816 0.6695 0.091 Uiso 0.50 1 calc PR B 1
H62B H 0.4313 0.7472 0.6648 0.091 Uiso 0.50 1 calc PR B 1
H62C H 0.5468 0.7831 0.6644 0.091 Uiso 0.50 1 calc PR B 2
H62D H 0.4199 0.7381 0.6705 0.091 Uiso 0.50 1 calc PR B 2
C63A C 0.480(4) 0.743(3) 0.7050(3) 0.096(8) Uani 0.50 1 d PDU C 1
H63A H 0.4514 0.8110 0.7086 0.145 Uiso 0.50 1 calc PR C 1
H63B H 0.5528 0.7320 0.7152 0.145 Uiso 0.50 1 calc PR C 1
H63C H 0.4217 0.6939 0.7107 0.145 Uiso 0.50 1 calc PR C 1
C63B C 0.521(4) 0.751(3) 0.7050(3) 0.096(8) Uani 0.50 1 d PDU C 2
H63D H 0.4921 0.8180 0.7096 0.145 Uiso 0.50 1 calc PR C 2
H63E H 0.6041 0.7463 0.7095 0.145 Uiso 0.50 1 calc PR C 2
H63F H 0.4775 0.7008 0.7156 0.145 Uiso 0.50 1 calc PR C 2
C64 C 0.2279(5) 0.5706(4) 0.75842(9) 0.0430(12) Uani 1 1 d . . .
C65 C 0.1246(5) 0.5642(4) 0.77354(10) 0.0452(12) Uani 1 1 d . . .
H65 H 0.0627 0.5223 0.7675 0.054 Uiso 1 1 calc R . .
C66 C 0.1131(6) 0.6193(4) 0.79732(10) 0.0512(14) Uani 1 1 d . . .
H66 H 0.0434 0.6137 0.8077 0.061 Uiso 1 1 calc R . .
C67 C 0.1998(6) 0.6817(4) 0.80618(10) 0.0525(15) Uani 1 1 d . . .
H67 H 0.1897 0.7196 0.8225 0.063 Uiso 1 1 calc R . .
C68 C 0.3022(6) 0.6895(5) 0.79144(11) 0.0598(16) Uani 1 1 d . . .
H68 H 0.3634 0.7320 0.7976 0.072 Uiso 1 1 calc R . .
C69 C 0.3149(6) 0.6346(5) 0.76752(11) 0.0550(15) Uani 1 1 d . . .
H69 H 0.3847 0.6410 0.7572 0.066 Uiso 1 1 calc R . .
C70 C 0.1188(4) 0.5652(3) 0.64788(9) 0.0306(9) Uani 1 1 d . . .
C71 C 0.1758(4) 0.6577(4) 0.64932(10) 0.0387(11) Uani 1 1 d . . .
H71 H 0.1900 0.6882 0.6666 0.046 Uiso 1 1 calc R . .
C72 C 0.2112(4) 0.7042(4) 0.62569(10) 0.0378(11) Uani 1 1 d . . .
H72 H 0.2487 0.7676 0.6267 0.045 Uiso 1 1 calc R . .
C73 C 0.1926(4) 0.6591(3) 0.59981(10) 0.0321(10) Uani 1 1 d . . .
C74 C 0.2323(4) 0.7044(3) 0.57560(10) 0.0335(10) Uani 1 1 d . . .
H74 H 0.2663 0.7694 0.5764 0.040 Uiso 1 1 calc R . .
C75 C 0.2231(4) 0.6572(4) 0.55106(10) 0.0388(11) Uani 1 1 d . . .
H75 H 0.2486 0.6896 0.5348 0.047 Uiso 1 1 calc R . .
C76 C 0.1752(4) 0.5594(3) 0.54981(9) 0.0315(9) Uani 1 1 d . . .
H76 H 0.1717 0.5252 0.5328 0.038 Uiso 1 1 calc R . .
C77 C 0.1343(3) 0.5142(3) 0.57278(9) 0.0280(9) Uani 1 1 d . . .
H77 H 0.1019 0.4488 0.5715 0.034 Uiso 1 1 calc R . .
C78 C 0.1387(4) 0.5620(3) 0.59873(8) 0.0285(9) Uani 1 1 d . . .
C79 C 0.0956(4) 0.5171(3) 0.62375(9) 0.0280(9) Uani 1 1 d . . .
C80 C 0.0357(4) 0.4174(3) 0.62419(8) 0.0280(9) Uani 1 1 d . . .
C81 C -0.0632(4) 0.3931(3) 0.60742(9) 0.0290(9) Uani 1 1 d . . .
C82 C -0.1212(4) 0.4647(4) 0.59062(9) 0.0339(10) Uani 1 1 d . . .
H82 H -0.0954 0.5324 0.5906 0.041 Uiso 1 1 calc R . .
C83 C -0.2129(4) 0.4376(4) 0.57466(10) 0.0393(11) Uani 1 1 d . . .
H83 H -0.2505 0.4866 0.5636 0.047 Uiso 1 1 calc R . .
C84 C -0.2533(4) 0.3373(4) 0.57419(11) 0.0429(12) Uani 1 1 d . . .
H84 H -0.3161 0.3189 0.5625 0.052 Uiso 1 1 calc R . .
C85 C -0.2023(4) 0.2681(4) 0.59039(10) 0.0408(12) Uani 1 1 d . . .
H85 H -0.2302 0.2010 0.5902 0.049 Uiso 1 1 calc R . .
C86 C -0.1078(4) 0.2938(3) 0.60771(9) 0.0316(10) Uani 1 1 d . . .
C87 C -0.0584(4) 0.2222(4) 0.62580(9) 0.0342(10) Uani 1 1 d . . .
H87 H -0.0865 0.1551 0.6258 0.041 Uiso 1 1 calc R . .
C88 C 0.0292(4) 0.2492(3) 0.64315(9) 0.0339(10) Uani 1 1 d . . .
H88 H 0.0592 0.2020 0.6559 0.041 Uiso 1 1 calc R . .
C89 C 0.0752(3) 0.3469(3) 0.64224(8) 0.0282(9) Uani 1 1 d . . .
C90A C -0.0136(9) 0.3579(14) 0.72243(18) 0.041(2) Uani 0.50 1 d PGD D 1
C91A C -0.1200(8) 0.4070(11) 0.72521(18) 0.043(3) Uani 0.50 1 d PGD D 1
C92A C -0.1844(7) 0.3963(9) 0.74912(19) 0.074(4) Uani 0.50 1 d PGD D 1
H92A H -0.2571 0.4299 0.7510 0.089 Uiso 0.50 1 calc PR D 1
C93A C -0.1425(9) 0.3366(10) 0.77025(17) 0.085(5) Uani 0.50 1 d PG D 1
H93A H -0.1865 0.3293 0.7866 0.102 Uiso 0.50 1 calc PR D 1
C94A C -0.0361(10) 0.2875(10) 0.76747(19) 0.077(5) Uani 0.50 1 d PGD D 1
H94A H -0.0074 0.2467 0.7819 0.093 Uiso 0.50 1 calc PR D 1
C95A C 0.0283(9) 0.2981(12) 0.7436(2) 0.049(3) Uani 0.50 1 d PGD D 1
C96A C -0.167(2) 0.468(2) 0.7017(4) 0.071(5) Uani 0.50 1 d PD D 1
H96A H -0.2491 0.4838 0.7050 0.107 Uiso 0.50 1 calc PR D 1
H96B H -0.1597 0.4293 0.6847 0.107 Uiso 0.50 1 calc PR D 1
H96C H -0.1221 0.5302 0.7001 0.107 Uiso 0.50 1 calc PR D 1
C97A C 0.1419(16) 0.2424(18) 0.7402(4) 0.074(5) Uani 0.50 1 d PD D 1
H97A H 0.1434 0.1850 0.7528 0.110 Uiso 0.50 1 calc PR D 1
H97B H 0.2071 0.2874 0.7445 0.110 Uiso 0.50 1 calc PR D 1
H97C H 0.1491 0.2185 0.7214 0.110 Uiso 0.50 1 calc PR D 1
C90B C 0.0135(10) 0.3423(14) 0.72383(18) 0.041(2) Uani 0.50 1 d PGD D 2
C91B C -0.0884(8) 0.3881(11) 0.73289(19) 0.043(3) Uani 0.50 1 d PGD D 2
C92B C -0.1328(7) 0.3653(9) 0.75861(19) 0.074(4) Uani 0.50 1 d PGD D 2
H92B H -0.2025 0.3966 0.7648 0.089 Uiso 0.50 1 calc PR D 2
C93B C -0.0753(9) 0.2968(9) 0.77527(16) 0.085(5) Uani 0.50 1 d PG D 2
H93B H -0.1056 0.2813 0.7928 0.102 Uiso 0.50 1 calc PR D 2
C94B C 0.0267(10) 0.2511(9) 0.76621(19) 0.077(5) Uani 0.50 1 d PGD D 2
H94B H 0.0660 0.2042 0.7776 0.093 Uiso 0.50 1 calc PR D 2
C95B C 0.0710(9) 0.2738(12) 0.7405(2) 0.049(3) Uani 0.50 1 d PGD D 2
C96B C -0.150(2) 0.459(2) 0.7134(4) 0.071(5) Uani 0.50 1 d PD D 2
H96D H -0.2223 0.4828 0.7218 0.107 Uiso 0.50 1 calc PR D 2
H96E H -0.1679 0.4234 0.6963 0.107 Uiso 0.50 1 calc PR D 2
H96F H -0.0989 0.5161 0.7094 0.107 Uiso 0.50 1 calc PR D 2
C97B C 0.1770(16) 0.2190(18) 0.7298(4) 0.074(5) Uani 0.50 1 d PD D 2
H97D H 0.2394 0.2674 0.7260 0.110 Uiso 0.50 1 calc PR D 2
H97E H 0.1565 0.1836 0.7129 0.110 Uiso 0.50 1 calc PR D 2
H97F H 0.2038 0.1706 0.7435 0.110 Uiso 0.50 1 calc PR D 2

loop_
_atom_site_aniso_label
_atom_site_aniso_U_11
_atom_site_aniso_U_22
_atom_site_aniso_U_33
_atom_site_aniso_U_23
_atom_site_aniso_U_13
_atom_site_aniso_U_12
P1 0.0261(5) 0.0205(5) 0.0378(6) -0.0031(4) -0.0023(5) 0.0010(4)
O1 0.0293(14) 0.0230(14) 0.0352(16) -0.0049(12) -0.0027(13) -0.0014(12)
O2 0.0278(14) 0.0211(15) 0.0390(16) -0.0002(12) -0.0020(12) 0.0024(11)
O3 0.0254(14) 0.0240(14) 0.0390(17) -0.0039(13) -0.0045(13) -0.0013(11)
O4 0.0331(15) 0.0220(14) 0.0405(17) -0.0044(13) 0.0017(14) -0.0006(12)
C1 0.0260(19) 0.027(2) 0.033(2) -0.0060(19) 0.0015(18) -0.0019(16)
N2 0.0289(18) 0.0230(18) 0.042(2) -0.0085(16) -0.0049(17) 0.0005(14)
C3 0.034(2) 0.023(2) 0.047(3) -0.003(2) -0.004(2) 0.0008(18)
C4 0.030(2) 0.028(2) 0.051(3) -0.010(2) -0.008(2) -0.0072(19)
C5A 0.039(3) 0.023(3) 0.037(3) -0.002(3) -0.014(3) 0.001(2)
C6A 0.040(4) 0.033(3) 0.059(5) 0.004(3) -0.004(3) -0.003(3)
C7A 0.063(4) 0.036(7) 0.069(6) 0.005(5) -0.025(5) -0.003(4)
C8A 0.086(6) 0.070(6) 0.042(4) 0.004(4) -0.021(4) -0.001(5)
C9A 0.089(6) 0.066(6) 0.051(5) 0.016(4) -0.012(4) -0.001(5)
C10A 0.054(4) 0.055(5) 0.043(4) -0.001(3) 0.007(3) -0.016(3)
O5A 0.045(2) 0.042(3) 0.058(3) 0.002(2) -0.003(2) 0.014(2)
C11A 0.054(4) 0.047(4) 0.068(5) -0.010(4) -0.007(4) -0.005(3)
C12A 0.053(4) 0.073(6) 0.078(6) 0.008(5) 0.004(4) 0.019(4)
C13A 0.063(5) 0.127(9) 0.057(5) 0.022(5) 0.002(4) 0.043(6)
C5B 0.039(3) 0.023(3) 0.037(3) -0.002(3) -0.014(3) 0.001(2)
C6B 0.040(4) 0.033(3) 0.059(5) 0.004(3) -0.004(3) -0.003(3)
C7B 0.063(4) 0.036(7) 0.069(6) 0.005(5) -0.025(5) -0.003(4)
C8B 0.086(6) 0.070(6) 0.042(4) 0.004(4) -0.021(4) -0.001(5)
C9B 0.089(6) 0.066(6) 0.051(5) 0.016(4) -0.012(4) -0.001(5)
C10B 0.054(4) 0.055(5) 0.043(4) -0.001(3) 0.007(3) -0.016(3)
O5B 0.045(2) 0.042(3) 0.058(3) 0.002(2) -0.003(2) 0.014(2)
C11B 0.054(4) 0.047(4) 0.068(5) -0.010(4) -0.007(4) -0.005(3)
C12B 0.053(4) 0.073(6) 0.078(6) 0.008(5) 0.004(4) 0.019(4)
C13B 0.063(5) 0.127(9) 0.057(5) 0.022(5) 0.002(4) 0.043(6)
C14 0.028(2) 0.029(2) 0.034(2) 0.0016(19) 0.0039(19) -0.0035(17)
C15 0.034(2) 0.030(2) 0.035(2) -0.0021(19) 0.006(2) -0.0042(18)
C16 0.038(2) 0.046(3) 0.040(3) 0.011(2) -0.001(2) -0.005(2)
C17 0.041(2) 0.022(2) 0.058(3) 0.007(2) 0.005(2) -0.0037(19)
C18 0.041(2) 0.029(2) 0.050(3) -0.003(2) 0.003(2) -0.0042(19)
C19 0.036(2) 0.027(2) 0.035(2) -0.0026(19) 0.001(2) -0.0035(18)
C20 0.027(2) 0.027(2) 0.038(2) -0.0027(19) -0.0020(18) 0.0046(17)
C21 0.032(2) 0.026(2) 0.045(3) -0.009(2) 0.002(2) 0.0046(18)
C22 0.041(2) 0.039(3) 0.034(2) -0.008(2) 0.005(2) 0.005(2)
C23 0.042(2) 0.032(2) 0.036(3) -0.003(2) 0.002(2) 0.0015(19)
C24 0.049(3) 0.044(3) 0.040(3) 0.000(2) 0.010(2) 0.007(2)
C25 0.047(3) 0.046(3) 0.041(3) 0.004(2) 0.007(2) -0.003(2)
C26 0.044(3) 0.033(3) 0.037(3) 0.002(2) 0.003(2) -0.005(2)
C27 0.035(2) 0.033(2) 0.037(3) -0.001(2) 0.000(2) 0.0043(19)
C28 0.031(2) 0.031(2) 0.034(2) 0.0021(19) -0.0028(19) 0.0014(18)
C29 0.025(2) 0.025(2) 0.034(2) -0.0011(18) -0.0019(18) 0.0039(16)
C30 0.029(2) 0.0195(19) 0.033(2) 0.0040(17) 0.0003(19) 0.0011(16)
C31 0.027(2) 0.020(2) 0.037(2) -0.0008(17) -0.0047(18) 0.0030(16)
C32 0.030(2) 0.0190(19) 0.036(2) 0.0016(17) 0.0040(19) 0.0054(16)
C33 0.042(2) 0.024(2) 0.029(2) 0.0009(18) 0.0058(19) 0.0033(18)
C34 0.042(2) 0.020(2) 0.030(2) 0.0035(17) -0.0075(19) 0.0037(17)
C35 0.048(3) 0.028(2) 0.035(2) -0.002(2) -0.007(2) -0.005(2)
C36 0.044(3) 0.029(2) 0.041(3) 0.002(2) -0.014(2) -0.009(2)
C37 0.030(2) 0.031(2) 0.044(3) 0.010(2) -0.008(2) -0.0071(18)
C38 0.028(2) 0.026(2) 0.036(2) 0.0092(18) -0.0020(18) 0.0000(17)
C39 0.029(2) 0.024(2) 0.031(2) 0.0057(17) -0.0035(18) -0.0023(16)
C40 0.056(3) 0.025(2) 0.030(2) -0.0029(18) 0.002(2) -0.003(2)
C41 0.072(4) 0.023(2) 0.045(3) -0.010(2) 0.019(3) -0.007(2)
C42 0.099(5) 0.036(3) 0.046(3) -0.011(3) 0.021(3) -0.013(3)
C43 0.118(6) 0.043(3) 0.039(3) 0.004(3) 0.000(4) 0.002(4)
C44 0.092(5) 0.037(3) 0.043(3) -0.004(2) -0.022(3) 0.008(3)
C45 0.060(3) 0.034(3) 0.034(3) -0.006(2) -0.002(2) 0.007(2)
C46 0.045(3) 0.045(3) 0.070(4) -0.009(3) 0.021(3) -0.008(2)
C47 0.047(3) 0.059(4) 0.048(3) -0.006(3) -0.018(3) 0.011(3)
P5 0.0401(6) 0.0338(6) 0.0261(5) -0.0016(5) 0.0033(5) 0.0041(5)
O51 0.0399(17) 0.044(2) 0.0259(15) -0.0027(14) 0.0013(14) 0.0048(15)
O52 0.0411(17) 0.0388(18) 0.0263(15) -0.0019(13) 0.0053(13) 0.0076(14)
O53 0.0338(16) 0.0345(17) 0.0277(15) 0.0015(13) 0.0023(13) 0.0051(13)
O54 0.0493(19) 0.0384(18) 0.0231(15) 0.0007(14) 0.0035(14) 0.0045(15)
O55 0.055(2) 0.056(2) 0.060(2) -0.002(2) 0.0116(19) -0.0144(19)
C51 0.048(3) 0.041(3) 0.032(2) 0.000(2) 0.001(2) 0.003(2)
N52 0.046(2) 0.050(3) 0.0274(19) -0.0045(18) -0.0030(18) 0.008(2)
C53 0.046(3) 0.038(3) 0.030(2) -0.007(2) -0.002(2) 0.001(2)
C54 0.049(3) 0.079(4) 0.032(3) -0.012(3) -0.008(2) 0.009(3)
C55 0.033(2) 0.058(3) 0.034(3) -0.006(2) -0.003(2) 0.012(2)
C56 0.042(3) 0.057(3) 0.037(3) -0.011(2) -0.006(2) 0.003(2)
C57 0.032(2) 0.083(4) 0.043(3) -0.005(3) -0.003(2) 0.002(3)
C58 0.047(3) 0.083(5) 0.042(3) -0.015(3) 0.003(3) 0.022(3)
C59 0.056(3) 0.070(4) 0.053(3) -0.010(3) -0.007(3) 0.029(3)
C60 0.039(3) 0.053(3) 0.049(3) 0.002(3) -0.003(2) 0.013(2)
C61 0.070(4) 0.084(5) 0.059(4) -0.012(4) 0.003(3) -0.029(4)
C62 0.091(5) 0.075(5) 0.062(4) -0.005(3) 0.008(4) -0.036(4)
C63A 0.14(2) 0.086(7) 0.059(4) -0.011(4) 0.013(7) -0.037(12)
C63B 0.14(2) 0.086(7) 0.059(4) -0.011(4) 0.013(7) -0.037(12)
C64 0.054(3) 0.051(3) 0.024(2) -0.002(2) -0.001(2) 0.016(2)
C65 0.048(3) 0.055(3) 0.033(2) -0.002(2) -0.006(2) 0.010(2)
C66 0.066(4) 0.056(4) 0.032(3) 0.000(2) 0.001(3) 0.023(3)
C67 0.084(4) 0.047(3) 0.026(3) -0.002(2) -0.001(3) 0.017(3)
C68 0.089(5) 0.056(4) 0.034(3) -0.001(3) -0.008(3) -0.002(3)
C69 0.069(4) 0.058(4) 0.039(3) -0.005(3) 0.006(3) -0.006(3)
C70 0.035(2) 0.027(2) 0.030(2) 0.0004(18) 0.0035(18) 0.0103(18)
C71 0.048(3) 0.033(3) 0.036(3) -0.006(2) 0.003(2) 0.006(2)
C72 0.045(3) 0.027(2) 0.041(3) -0.001(2) -0.004(2) 0.000(2)
C73 0.030(2) 0.028(2) 0.038(2) -0.0004(19) -0.0007(19) 0.0043(18)
C74 0.031(2) 0.026(2) 0.044(3) 0.001(2) 0.000(2) -0.0024(17)
C75 0.034(2) 0.041(3) 0.041(3) 0.008(2) 0.004(2) -0.002(2)
C76 0.029(2) 0.034(2) 0.031(2) -0.0013(19) 0.0033(18) 0.0024(18)
C77 0.0248(19) 0.026(2) 0.033(2) 0.0015(18) 0.0012(18) 0.0017(15)
C78 0.0256(19) 0.029(2) 0.031(2) 0.0013(18) 0.0018(17) 0.0045(17)
C79 0.0271(19) 0.027(2) 0.030(2) 0.0008(18) 0.0017(18) 0.0050(16)
C80 0.030(2) 0.033(2) 0.0208(19) -0.0064(17) 0.0062(17) 0.0035(18)
C81 0.026(2) 0.033(2) 0.028(2) -0.0019(18) 0.0082(17) 0.0020(17)
C82 0.030(2) 0.035(2) 0.037(2) 0.000(2) 0.0004(19) -0.0010(18)
C83 0.032(2) 0.048(3) 0.038(3) 0.005(2) 0.000(2) 0.003(2)
C84 0.032(2) 0.053(3) 0.043(3) 0.000(3) 0.003(2) -0.005(2)
C85 0.039(3) 0.048(3) 0.036(3) -0.001(2) 0.010(2) -0.011(2)
C86 0.032(2) 0.034(2) 0.029(2) 0.0002(19) 0.0088(19) -0.0029(18)
C87 0.035(2) 0.032(2) 0.036(2) -0.002(2) 0.013(2) -0.0063(18)
C88 0.038(2) 0.033(2) 0.030(2) 0.0035(19) 0.011(2) 0.0067(19)
C89 0.026(2) 0.034(2) 0.025(2) -0.0024(18) 0.0048(17) 0.0031(17)
C90A 0.041(6) 0.055(6) 0.027(3) -0.004(3) 0.001(3) -0.014(4)
C91A 0.037(6) 0.055(7) 0.036(6) -0.008(5) -0.003(5) -0.009(5)
C92A 0.041(7) 0.122(11) 0.058(8) -0.029(7) 0.022(5) -0.025(7)
C93A 0.128(14) 0.093(11) 0.034(5) -0.003(6) 0.018(7) -0.023(9)
C94A 0.097(12) 0.109(12) 0.027(4) 0.003(6) 0.002(7) -0.031(9)
C95A 0.046(9) 0.061(9) 0.040(4) 0.016(5) -0.005(5) -0.009(6)
C96A 0.042(7) 0.062(7) 0.109(17) 0.000(11) 0.000(10) 0.016(5)
C97A 0.072(11) 0.081(11) 0.068(12) 0.044(10) -0.002(7) 0.003(7)
C90B 0.041(6) 0.055(6) 0.027(3) -0.004(3) 0.001(3) -0.014(4)
C91B 0.037(6) 0.055(7) 0.036(6) -0.008(5) -0.003(5) -0.009(5)
C92B 0.041(7) 0.122(11) 0.058(8) -0.029(7) 0.022(5) -0.025(7)
C93B 0.128(14) 0.093(11) 0.034(5) -0.003(6) 0.018(7) -0.023(9)
C94B 0.097(12) 0.109(12) 0.027(4) 0.003(6) 0.002(7) -0.031(9)
C95B 0.046(9) 0.061(9) 0.040(4) 0.016(5) -0.005(5) -0.009(6)
C96B 0.042(7) 0.062(7) 0.109(17) 0.000(11) 0.000(10) 0.016(5)
C97B 0.072(11) 0.081(11) 0.068(12) 0.044(10) -0.002(7) 0.003(7)

loop_
_atom_type_symbol
_atom_type_description
_atom_type_scat_dispersion_real
_atom_type_scat_dispersion_imag
_atom_type_scat_source
C C 0.0181 0.0091 'International Tables Vol C Tables 4.2.6.8 and 6.1.1.4'
H H 0.0000 0.0000 'International Tables Vol C Tables 4.2.6.8 and 6.1.1.4'
N N 0.0311 0.0180 'International Tables Vol C Tables 4.2.6.8 and 6.1.1.4'
O O 0.0492 0.0322 'International Tables Vol C Tables 4.2.6.8 and 6.1.1.4'
P P 0.2955 0.4335 'International Tables Vol C Tables 4.2.6.8 and 6.1.1.4'

loop_
_geom_angle_atom_site_label_1
_geom_angle_atom_site_label_2
_geom_angle_atom_site_label_3
_geom_angle
_geom_angle_publ_flag
O4 P1 O2 102.72(16) y
O4 P1 O3 90.12(15) y
O2 P1 O3 94.10(15) y
O4 P1 C3 130.2(2) y
O2 P1 C3 126.5(2) y
O3 P1 C3 93.06(19) y
O4 P1 O1 89.12(14) y
O2 P1 O1 86.36(14) y
O3 P1 O1 179.18(16) y
C3 P1 O1 87.21(19) y
C1 O1 P1 114.6(3) y
C20 O2 P1 123.8(3) y
C31 O3 P1 117.5(3) y
C40 O4 P1 129.4(3) y
O1 C1 N2 112.8(4) y
O1 C1 C14 118.9(4) y
N2 C1 C14 128.3(4) y
C1 N2 C3 113.6(4) y
C1 N2 C4 124.3(4) y
C3 N2 C4 121.9(4) y
N2 C3 C5B 112.0(8) y
N2 C3 C5A 115.5(4) y
C5B C3 C5A 39.9(7) y
N2 C3 P1 111.6(3) y
C5B C3 P1 127.9(7) y
C5A C3 P1 130.9(4) y
N2 C4 H4A 109.5 ?
N2 C4 H4B 109.5 ?
H4A C4 H4B 109.5 ?
N2 C4 H4C 109.5 ?
H4A C4 H4C 109.5 ?
H4B C4 H4C 109.5 ?
C6A C5A C10A 116.9(6) y
C6A C5A C3 124.4(6) y
C10A C5A C3 118.4(5) y
O5A C6A C5A 116.4(6) y
O5A C6A C7A 124.0(8) y
C5A C6A C7A 119.6(8) y
C8A C7A C6A 119.7(10) y
C8A C7A H7A 120.1 ?
C6A C7A H7A 120.1 ?
C7A C8A C9A 123.0(8) y
C7A C8A H8A 118.5 ?
C9A C8A H8A 118.5 ?
C8A C9A C10A 118.8(8) y
C8A C9A H9A 120.6 ?
C10A C9A H9A 120.6 ?
C9A C10A C5A 121.7(8) y
C9A C10A H10A 119.2 ?
C5A C10A H10A 119.2 ?
C6A O5A C11A 116.3(6) y
O5A C11A C12A 107.8(6) y
O5A C11A H11A 110.2 ?
C12A C11A H11A 110.2 ?
O5A C11A H11B 110.2 ?
C12A C11A H11B 110.2 ?
H11A C11A H11B 108.5 ?
C13A C12A C11A 113.6(8) y
C13A C12A H12A 108.8 ?
C11A C12A H12A 108.8 ?
C13A C12A H12B 108.8 ?
C11A C12A H12B 108.8 ?
H12A C12A H12B 107.7 ?
C12A C13A H13A 109.5 ?
C12A C13A H13B 109.5 ?
H13A C13A H13B 109.5 ?
C12A C13A H13C 109.5 ?
H13A C13A H13C 109.5 ?
H13B C13A H13C 109.5 ?
C6B C5B C10B 125.1(13) y
C6B C5B C3 108.3(12) y
C10B C5B C3 126.6(13) y
O5B C6B C5B 124.5(16) y
O5B C6B C7B 120.1(18) y
C5B C6B C7B 115.1(17) y
C8B C7B C6B 118(2) y
C8B C7B H7B 121.2 ?
C6B C7B H7B 121.2 ?
C7B C8B C9B 127(2) y
C7B C8B H8B 116.6 ?
C9B C8B H8B 116.6 ?
C8B C9B C10B 118.3(18) y
C8B C9B H9B 120.9 ?
C10B C9B H9B 120.9 ?
C9B C10B C5B 115.2(16) y
C9B C10B H10B 122.4 ?
C5B C10B H10B 122.4 ?
C6B O5B C11B 117.0(16) y
O5B C11B C12B 111.1(17) y
O5B C11B H11C 109.4 ?
C12B C11B H11C 109.4 ?
O5B C11B H11D 109.4 ?
C12B C11B H11D 109.4 ?
H11C C11B H11D 108.0 ?
C13B C12B C11B 117.4(18) y
C13B C12B H12C 107.9 ?
C11B C12B H12C 107.9 ?
C13B C12B H12D 107.9 ?
C11B C12B H12D 107.9 ?
H12C C12B H12D 107.2 ?
C12B C13B H13D 109.5 ?
C12B C13B H13E 109.5 ?
H13D C13B H13E 109.5 ?
C12B C13B H13F 109.5 ?
H13D C13B H13F 109.5 ?
H13E C13B H13F 109.5 ?
C19 C14 C15 119.7(4) y
C19 C14 C1 121.4(4) y
C15 C14 C1 118.7(4) y
C16 C15 C14 119.5(4) y
C16 C15 H15 120.3 ?
C14 C15 H15 120.3 ?
C15 C16 C17 120.3(4) y
C15 C16 H16 119.9 ?
C17 C16 H16 119.9 ?
C18 C17 C16 120.7(4) y
C18 C17 H17 119.6 ?
C16 C17 H17 119.6 ?
C17 C18 C19 119.2(5) y
C17 C18 H18 120.4 ?
C19 C18 H18 120.4 ?
C14 C19 C18 120.6(5) y
C14 C19 H19 119.7 ?
C18 C19 H19 119.7 ?
C29 C20 O2 121.4(4) y
C29 C20 C21 122.8(4) y
O2 C20 C21 115.6(4) y
C22 C21 C20 119.6(4) y
C22 C21 H21 120.2 ?
C20 C21 H21 120.2 ?
C21 C22 C23 120.5(4) y
C21 C22 H22 119.8 ?
C23 C22 H22 119.8 ?
C22 C23 C28 120.3(4) y
C22 C23 C24 121.0(5) y
C28 C23 C24 118.7(4) y
C25 C24 C23 121.5(5) y
C25 C24 H24 119.3 ?
C23 C24 H24 119.3 ?
C24 C25 C26 120.0(5) y
C24 C25 H25 120.0 ?
C26 C25 H25 120.0 ?
C27 C26 C25 120.3(5) y
C27 C26 H26 119.8 ?
C25 C26 H26 119.8 ?
C26 C27 C28 121.5(5) y
C26 C27 H27 119.3 ?
C28 C27 H27 119.3 ?
C27 C28 C23 117.7(4) y
C27 C28 C29 123.4(4) y
C23 C28 C29 118.8(4) y
C20 C29 C28 117.9(4) y
C20 C29 C30 119.1(4) y
C28 C29 C30 123.0(4) y
C31 C30 C39 118.3(4) y
C31 C30 C29 117.3(4) y
C39 C30 C29 124.4(4) y
O3 C31 C30 121.5(4) y
O3 C31 C32 117.2(4) y
C30 C31 C32 121.3(4) y
C33 C32 C31 120.4(4) y
C33 C32 H32 119.8 ?
C31 C32 H32 119.8 ?
C32 C33 C34 121.2(4) y
C32 C33 H33 119.4 ?
C34 C33 H33 119.4 ?
C35 C34 C39 120.3(4) y
C35 C34 C33 121.9(4) y
C39 C34 C33 117.8(4) y
C36 C35 C34 120.9(5) y
C36 C35 H35 119.5 ?
C34 C35 H35 119.5 ?
C35 C36 C37 119.6(4) y
C35 C36 H36 120.2 ?
C37 C36 H36 120.2 ?
C38 C37 C36 121.0(4) y
C38 C37 H37 119.5 ?
C36 C37 H37 119.5 ?
C37 C38 C39 121.4(4) y
C37 C38 H38 119.3 ?
C39 C38 H38 119.3 ?
C38 C39 C34 116.6(4) y
C38 C39 C30 122.6(4) y
C34 C39 C30 120.8(4) y
C45 C40 C41 123.3(5) y
C45 C40 O4 119.0(4) y
C41 C40 O4 117.5(5) y
C42 C41 C40 117.1(6) y
C42 C41 C46 121.8(6) y
C40 C41 C46 121.0(5) y
C43 C42 C41 121.2(6) y
C43 C42 H42 119.4 ?
C41 C42 H42 119.4 ?
C42 C43 C44 120.5(5) y
C42 C43 H43 119.7 ?
C44 C43 H43 119.7 ?
C43 C44 C45 120.2(6) y
C43 C44 H44 119.9 ?
C45 C44 H44 119.9 ?
C40 C45 C44 117.6(5) y
C40 C45 C47 121.1(4) y
C44 C45 C47 121.3(5) y
C41 C46 H46A 109.5 ?
C41 C46 H46B 109.5 ?
H46A C46 H46B 109.5 ?
C41 C46 H46C 109.5 ?
H46A C46 H46C 109.5 ?
H46B C46 H46C 109.5 ?
C45 C47 H47A 109.5 ?
C45 C47 H47B 109.5 ?
H47A C47 H47B 109.5 ?
C45 C47 H47C 109.5 ?
H47A C47 H47C 109.5 ?
H47B C47 H47C 109.5 ?
O54 P5 O52 102.49(18) y
O54 P5 O53 90.92(16) y
O52 P5 O53 94.00(16) y
O54 P5 C53 128.1(2) y
O52 P5 C53 128.7(2) y
O53 P5 C53 92.86(19) y
O54 P5 O51 89.77(16) y
O52 P5 O51 86.14(16) y
O53 P5 O51 179.24(18) y
C53 P5 O51 86.48(19) y
C51 O51 P5 113.7(3) y
C70 O52 P5 120.8(3) y
C89 O53 P5 121.0(3) y
C90B O54 C90A 15.7(8) y
C90B O54 P5 127.4(8) y
C90A O54 P5 130.2(8) y
C56 O55 C61 116.5(5) y
N52 C51 O51 113.9(4) y
N52 C51 C64 128.5(5) y
O51 C51 C64 117.6(4) y
C51 N52 C53 113.3(4) y
C51 N52 C54 125.1(4) y
C53 N52 C54 120.6(4) y
N52 C53 C55 117.5(4) y
N52 C53 P5 112.5(3) y
C55 C53 P5 129.5(3) y
N52 C54 H54A 109.5 ?
N52 C54 H54B 109.5 ?
H54A C54 H54B 109.5 ?
N52 C54 H54C 109.5 ?
H54A C54 H54C 109.5 ?
H54B C54 H54C 109.5 ?
C56 C55 C60 117.4(5) y
C56 C55 C53 120.7(5) y
C60 C55 C53 121.8(5) y
O55 C56 C55 114.2(5) y
O55 C56 C57 125.7(5) y
C55 C56 C57 120.1(5) y
C58 C57 C56 121.0(6) y
C58 C57 H57 119.5 ?
C56 C57 H57 119.5 ?
C59 C58 C57 119.5(5) y
C59 C58 H58 120.2 ?
C57 C58 H58 120.2 ?
C58 C59 C60 120.5(6) y
C58 C59 H59 119.8 ?
C60 C59 H59 119.8 ?
C59 C60 C55 121.4(6) y
C59 C60 H60 119.3 ?
C55 C60 H60 119.3 ?
O55 C61 C62 107.9(5) y
O55 C61 H61A 110.1 ?
C62 C61 H61A 110.1 ?
O55 C61 H61B 110.1 ?
C62 C61 H61B 110.1 ?
H61A C61 H61B 108.4 ?
C63A C62 C63B 18(3) y
C63A C62 C61 115.1(15) y
C63B C62 C61 112.8(15) y
C63A C62 H62A 108.5 ?
C63B C62 H62A 93.4 ?
C61 C62 H62A 108.5 ?
C63A C62 H62B 108.5 ?
C63B C62 H62B 124.2 ?
C61 C62 H62B 108.5 ?
H62A C62 H62B 107.5 ?
C63A C62 H62C 121.8 ?
C63B C62 H62C 109.0 ?
C61 C62 H62C 109.0 ?
H62A C62 H62C 18.3 ?
H62B C62 H62C 90.5 ?
C63A C62 H62D 91.9 ?
C63B C62 H62D 109.0 ?
C61 C62 H62D 109.0 ?
H62A C62 H62D 123.3 ?
H62B C62 H62D 19.2 ?
H62C C62 H62D 107.8 ?
C62 C63A H63A 109.5 ?
C62 C63A H63B 109.5 ?
H63A C63A H63B 109.5 ?
C62 C63A H63C 109.5 ?
H63A C63A H63C 109.5 ?
H63B C63A H63C 109.5 ?
C62 C63B H63D 109.5 ?
C62 C63B H63E 109.5 ?
H63D C63B H63E 109.5 ?
C62 C63B H63F 109.5 ?
H63D C63B H63F 109.5 ?
H63E C63B H63F 109.5 ?
C69 C64 C65 118.4(5) y
C69 C64 C51 123.3(5) y
C65 C64 C51 117.9(5) y
C66 C65 C64 119.6(5) y
C66 C65 H65 120.2 ?
C64 C65 H65 120.2 ?
C67 C66 C65 121.4(6) y
C67 C66 H66 119.3 ?
C65 C66 H66 119.3 ?
C66 C67 C68 119.9(5) y
C66 C67 H67 120.1 ?
C68 C67 H67 120.1 ?
C67 C68 C69 119.3(6) y
C67 C68 H68 120.3 ?
C69 C68 H68 120.3 ?
C64 C69 C68 121.3(6) y
C64 C69 H69 119.3 ?
C68 C69 H69 119.3 ?
C79 C70 O52 120.1(4) y
C79 C70 C71 123.2(4) y
O52 C70 C71 116.6(4) y
C72 C71 C70 119.6(4) y
C72 C71 H71 120.2 ?
C70 C71 H71 120.2 ?
C71 C72 C73 121.1(5) y
C71 C72 H72 119.5 ?
C73 C72 H72 119.5 ?
C74 C73 C72 121.5(4) y
C74 C73 C78 119.7(4) y
C72 C73 C78 118.7(4) y
C75 C74 C73 121.3(4) y
C75 C74 H74 119.3 ?
C73 C74 H74 119.3 ?
C74 C75 C76 119.7(4) y
C74 C75 H75 120.2 ?
C76 C75 H75 120.2 ?
C77 C76 C75 120.5(4) y
C77 C76 H76 119.8 ?
C75 C76 H76 119.8 ?
C76 C77 C78 121.8(4) y
C76 C77 H77 119.1 ?
C78 C77 H77 119.1 ?
C77 C78 C73 116.9(4) y
C77 C78 C79 123.8(4) y
C73 C78 C79 119.2(4) y
C70 C79 C78 117.9(4) y
C70 C79 C80 119.6(4) y
C78 C79 C80 122.4(4) y
C89 C80 C81 118.4(4) y
C89 C80 C79 117.9(4) y
C81 C80 C79 123.6(4) y
C86 C81 C82 117.6(4) y
C86 C81 C80 119.2(4) y
C82 C81 C80 123.2(4) y
C83 C82 C81 120.9(5) y
C83 C82 H82 119.5 ?
C81 C82 H82 119.5 ?
C82 C83 C84 121.0(5) y
C82 C83 H83 119.5 ?
C84 C83 H83 119.5 ?
C85 C84 C83 119.7(5) y
C85 C84 H84 120.2 ?
C83 C84 H84 120.2 ?
C84 C85 C86 121.1(5) y
C84 C85 H85 119.5 ?
C86 C85 H85 119.5 ?
C85 C86 C87 121.0(4) y
C85 C86 C81 119.7(4) y
C87 C86 C81 119.4(4) y
C88 C87 C86 120.2(4) y
C88 C87 H87 119.9 ?
C86 C87 H87 119.9 ?
C87 C88 C89 120.1(4) y
C87 C88 H88 119.9 ?
C89 C88 H88 119.9 ?
C80 C89 O53 120.1(4) y
C80 C89 C88 122.2(4) y
O53 C89 C88 117.4(4) y
C91A C90A C95A 120.0 y
C91A C90A O54 121.4(6) y
C95A C90A O54 118.4(7) y
C92A C91A C90A 120.0 y
C92A C91A C96A 120.5(10) y
C90A C91A C96A 119.5(10) y
C91A C92A C93A 120.0 y
C91A C92A H92A 120.0 ?
C93A C92A H92A 120.0 ?
C94A C93A C92A 120.0 y
C94A C93A H93A 120.0 ?
C92A C93A H93A 120.0 ?
C95A C94A C93A 120.0 y
C95A C94A H94A 120.0 ?
C93A C94A H94A 120.0 ?
C94A C95A C90A 120.0 y
C94A C95A C97A 119.9(8) y
C90A C95A C97A 120.1(8) y
O54 C90B C91B 118.2(7) y
O54 C90B C95B 121.6(7) y
C91B C90B C95B 120.0 y
C90B C91B C92B 120.0 y
C90B C91B C96B 117.6(10) y
C92B C91B C96B 122.4(10) y
C93B C92B C91B 120.0 y
C93B C92B H92B 120.0 ?
C91B C92B H92B 120.0 ?
C94B C93B C92B 120.0 y
C94B C93B H93B 120.0 ?
C92B C93B H93B 120.0 ?
C93B C94B C95B 120.0 y
C93B C94B H94B 120.0 ?
C95B C94B H94B 120.0 ?
C94B C95B C90B 120.0 y
C94B C95B C97B 120.2(8) y
C90B C95B C97B 119.7(8) y
C91B C96B H96D 109.5 ?
C91B C96B H96E 109.5 ?
H96D C96B H96E 109.5 ?
C91B C96B H96F 109.5 ?
H96D C96B H96F 109.5 ?
H96E C96B H96F 109.5 ?
C95B C97B H97D 109.5 ?
C95B C97B H97E 109.5 ?
H97D C97B H97E 109.5 ?
C95B C97B H97F 109.5 ?
H97D C97B H97F 109.5 ?
H97E C97B H97F 109.5 ?

loop_
_geom_bond_atom_site_label_1
_geom_bond_atom_site_label_2
_geom_bond_distance
_geom_bond_publ_flag
P1 O4 1.627(3) y
P1 O2 1.646(3) y
P1 O3 1.686(3) y
P1 C3 1.687(5) y
P1 O1 1.788(3) y
O1 C1 1.309(5) y
O2 C20 1.398(5) y
O3 C31 1.365(5) y
O4 C40 1.400(5) y
C1 N2 1.309(5) y
C1 C14 1.469(6) y
N2 C3 1.446(5) y
N2 C4 1.457(5) y
C3 C5b 1.488(12) y
C3 C5a 1.517(7) y
C4 H4a 0.9800 ?
C4 H4b 0.9800 ?
C4 H4c 0.9800 ?
C5a C6a 1.392(8) y
C5a C10a 1.418(9) y
C6a O5a 1.316(8) y
C6a C7a 1.460(10) y
C7a C8a 1.329(17) y
C7a H7a 0.9500 ?
C8a C9a 1.346(12) y
C8a H8a 0.9500 ?
C9a C10a 1.416(10) y
C9a H9a 0.9500 ?
C10a H10a 0.9500 ?
O5a C11a 1.466(9) y
C11a C12a 1.504(11) y
C11a H11a 0.9900 ?
C11a H11b 0.9900 ?
C12a C13a 1.458(12) y
C12a H12a 0.9900 ?
C12a H12b 0.9900 ?
C13a H13a 0.9800 ?
C13a H13b 0.9800 ?
C13a H13c 0.9800 ?
C5b C6b 1.380(16) y
C5b C10b 1.447(17) y
C6b O5b 1.300(15) y
C6b C7b 1.478(18) y
C7b C8b 1.30(3) y
C7b H7b 0.9500 ?
C8b C9b 1.385(19) y
C8b H8b 0.9500 ?
C9b C10b 1.408(19) y
C9b H9b 0.9500 ?
C10b H10b 0.9500 ?
O5b C11b 1.466(17) y
C11b C12b 1.495(19) y
C11b H11c 0.9900 ?
C11b H11d 0.9900 ?
C12b C13b 1.46(2) y
C12b H12c 0.9900 ?
C12b H12d 0.9900 ?
C13b H13d 0.9800 ?
C13b H13e 0.9800 ?
C13b H13f 0.9800 ?
C14 C19 1.391(6) y
C14 C15 1.397(6) y
C15 C16 1.385(6) y
C15 H15 0.9500 ?
C16 C17 1.389(7) y
C16 H16 0.9500 ?
C17 C18 1.380(7) y
C17 H17 0.9500 ?
C18 C19 1.392(6) y
C18 H18 0.9500 ?
C19 H19 0.9500 ?
C20 C29 1.374(6) y
C20 C21 1.413(6) y
C21 C22 1.361(7) y
C21 H21 0.9500 ?
C22 C23 1.403(6) y
C22 H22 0.9500 ?
C23 C28 1.426(6) y
C23 C24 1.428(7) y
C24 C25 1.363(7) y
C24 H24 0.9500 ?
C25 C26 1.399(7) y
C25 H25 0.9500 ?
C26 C27 1.375(6) y
C26 H26 0.9500 ?
C27 C28 1.423(6) y
C27 H27 0.9500 ?
C28 C29 1.439(6) y
C29 C30 1.481(6) y
C30 C31 1.382(6) y
C30 C39 1.428(6) y
C31 C32 1.426(6) y
C32 C33 1.351(6) y
C32 H32 0.9500 ?
C33 C34 1.433(6) y
C33 H33 0.9500 ?
C34 C35 1.410(6) y
C34 C39 1.426(6) y
C35 C36 1.363(7) y
C35 H35 0.9500 ?
C36 C37 1.397(7) y
C36 H36 0.9500 ?
C37 C38 1.369(6) y
C37 H37 0.9500 ?
C38 C39 1.424(6) y
C38 H38 0.9500 ?
C40 C45 1.385(7) y
C40 C41 1.390(7) y
C41 C42 1.385(8) y
C41 C46 1.496(8) y
C42 C43 1.375(10) y
C42 H42 0.9500 ?
C43 C44 1.382(9) y
C43 H43 0.9500 ?
C44 C45 1.395(7) y
C44 H44 0.9500 ?
C45 C47 1.505(8) y
C46 H46a 0.9800 ?
C46 H46b 0.9800 ?
C46 H46c 0.9800 ?
C47 H47a 0.9800 ?
C47 H47b 0.9800 ?
C47 H47c 0.9800 ?
P5 O54 1.621(4) y
P5 O52 1.646(3) y
P5 O53 1.667(3) y
P5 C53 1.702(5) y
P5 O51 1.800(3) y
O51 C51 1.313(6) y
O52 C70 1.388(5) y
O53 C89 1.378(5) y
O54 C90b 1.362(7) y
O54 C90a 1.406(7) y
O55 C56 1.355(7) y
O55 C61 1.450(7) y
C51 N52 1.303(6) y
C51 C64 1.466(7) y
N52 C53 1.426(6) y
N52 C54 1.463(6) y
C53 C55 1.483(6) y
C54 H54a 0.9800 ?
C54 H54b 0.9800 ?
C54 H54c 0.9800 ?
C55 C56 1.395(7) y
C55 C60 1.400(7) y
C56 C57 1.399(7) y
C57 C58 1.370(9) y
C57 H57 0.9500 ?
C58 C59 1.364(9) y
C58 H58 0.9500 ?
C59 C60 1.384(7) y
C59 H59 0.9500 ?
C60 H60 0.9500 ?
C61 C62 1.516(10) y
C61 H61a 0.9900 ?
C61 H61b 0.9900 ?
C62 C63a 1.499(15) y
C62 C63b 1.506(15) y
C62 H62a 0.9900 ?
C62 H62b 0.9900 ?
C62 H62c 0.9900 ?
C62 H62d 0.9900 ?
C63a H63a 0.9800 ?
C63a H63b 0.9800 ?
C63a H63c 0.9800 ?
C63b H63d 0.9800 ?
C63b H63e 0.9800 ?
C63b H63f 0.9800 ?
C64 C69 1.385(8) y
C64 C65 1.398(7) y
C65 C66 1.382(7) y
C65 H65 0.9500 ?
C66 C67 1.366(9) y
C66 H66 0.9500 ?
C67 C68 1.381(9) y
C67 H67 0.9500 ?
C68 C69 1.387(8) y
C68 H68 0.9500 ?
C69 H69 0.9500 ?
C70 C79 1.369(6) y
C70 C71 1.397(7) y
C71 C72 1.373(7) y
C71 H71 0.9500 ?
C72 C73 1.417(7) y
C72 H72 0.9500 ?
C73 C74 1.405(6) y
C73 C78 1.436(6) y
C74 C75 1.359(7) y
C74 H74 0.9500 ?
C75 C76 1.415(6) y
C75 H75 0.9500 ?
C76 C77 1.358(6) y
C76 H76 0.9500 ?
C77 C78 1.421(6) y
C77 H77 0.9500 ?
C78 C79 1.449(6) y
C79 C80 1.496(6) y
C80 C89 1.366(6) y
C80 C81 1.435(6) y
C81 C86 1.420(6) y
C81 C82 1.424(6) y
C82 C83 1.358(6) y
C82 H82 0.9500 ?
C83 C84 1.415(7) y
C83 H83 0.9500 ?
C84 C85 1.350(7) y
C84 H84 0.9500 ?
C85 C86 1.416(6) y
C85 H85 0.9500 ?
C86 C87 1.419(6) y
C87 C88 1.363(6) y
C87 H87 0.9500 ?
C88 C89 1.405(6) y
C88 H88 0.9500 ?
C90a C91a 1.3900 y
C90a C95a 1.3900 y
C91a C92a 1.3900 y
C91a C96a 1.506(12) y
C92a C93a 1.3900 y
C92a H92a 0.9500 ?
C93a C94a 1.3900 y
C93a H93a 0.9500 ?
C94a C95a 1.3900 y
C94a H94a 0.9500 ?
C95a C97a 1.507(12) y
C96a H96a 0.9800 ?
C96a H96b 0.9800 ?
C96a H96c 0.9800 ?
C97a H97a 0.9800 ?
C97a H97b 0.9800 ?
C97a H97c 0.9800 ?
C90b C91b 1.3900 y
C90b C95b 1.3900 y
C91b C92b 1.3900 y
C91b C96b 1.514(12) y
C92b C93b 1.3900 y
C92b H92b 0.9500 ?
C93b C94b 1.3900 y
C93b H93b 0.9500 ?
C94b C95b 1.3900 y
C94b H94b 0.9500 ?
C95b C97b 1.510(12) y
C96b H96d 0.9800 ?
C96b H96e 0.9800 ?
C96b H96f 0.9800 ?
C97b H97d 0.9800 ?
C97b H97e 0.9800 ?
C97b H97f 0.9800 ?

loop_
_geom_torsion_atom_site_label_1
_geom_torsion_atom_site_label_2
_geom_torsion_atom_site_label_3
_geom_torsion_atom_site_label_4
_geom_torsion
_geom_torsion_publ_flag
O4 P1 O1 C1 127.2(3) y
O2 P1 O1 C1 -130.0(3) y
O3 P1 O1 C1 106(13) y
C3 P1 O1 C1 -3.1(3) y
O4 P1 O2 C20 -126.5(3) y
O3 P1 O2 C20 -35.4(3) y
C3 P1 O2 C20 61.4(4) y
O1 P1 O2 C20 145.2(3) y
O4 P1 O3 C31 44.8(3) y
O2 P1 O3 C31 -57.9(3) y
C3 P1 O3 C31 175.1(3) y
O1 P1 O3 C31 66(13) y
O2 P1 O4 C40 -89.2(4) y
O3 P1 O4 C40 176.6(4) y
C3 P1 O4 C40 82.5(4) y
O1 P1 O4 C40 -3.1(4) y
P1 O1 C1 N2 1.5(5) y
P1 O1 C1 C14 -178.8(3) y
O1 C1 N2 C3 1.3(5) y
C14 C1 N2 C3 -178.2(4) y
O1 C1 N2 C4 -174.3(4) y
C14 C1 N2 C4 6.1(7) y
C1 N2 C3 C5B -154.5(7) y
C4 N2 C3 C5B 21.3(8) y
C1 N2 C3 C5A 161.8(4) y
C4 N2 C3 C5A -22.4(6) y
C1 N2 C3 P1 -3.7(5) y
C4 N2 C3 P1 172.0(4) y
O4 P1 C3 N2 -82.9(4) y
O2 P1 C3 N2 87.0(4) y
O3 P1 C3 N2 -175.6(3) y
O1 P1 C3 N2 3.6(3) y
O4 P1 C3 C5B 62.1(9) y
O2 P1 C3 C5B -128.0(9) y
O3 P1 C3 C5B -30.6(9) y
O1 P1 C3 C5B 148.6(9) y
O4 P1 C3 C5A 114.4(5) y
O2 P1 C3 C5A -75.7(5) y
O3 P1 C3 C5A 21.7(5) y
O1 P1 C3 C5A -159.1(5) y
N2 C3 C5A C6A 77.1(7) y
C5B C3 C5A C6A -17.4(11) y
P1 C3 C5A C6A -120.7(6) y
N2 C3 C5A C10A -96.7(6) y
C5B C3 C5A C10A 168.9(13) y
P1 C3 C5A C10A 65.5(7) y
C10A C5A C6A O5A -178.5(6) y
C3 C5A C6A O5A 7.7(9) y
C10A C5A C6A C7A 2.5(12) y
C3 C5A C6A C7A -171.4(9) y
O5A C6A C7A C8A -177.0(10) y
C5A C6A C7A C8A 2.0(18) y
C6A C7A C8A C9A -6(2) y
C7A C8A C9A C10A 5.7(17) y
C8A C9A C10A C5A -0.8(13) y
C6A C5A C10A C9A -3.1(11) y
C3 C5A C10A C9A 171.2(7) y
C5A C6A O5A C11A 175.0(6) y
C7A C6A O5A C11A -6.0(12) y
C6A O5A C11A C12A 179.2(6) y
O5A C11A C12A C13A 62.2(9) y
N2 C3 C5B C6B -87.2(15) y
C5A C3 C5B C6B 16.7(11) y
P1 C3 C5B C6B 127.9(12) y
N2 C3 C5B C10B 93.8(18) y
C5A C3 C5B C10B -162(2) y
P1 C3 C5B C10B -51(2) y
C10B C5B C6B O5B 178(2) y
C3 C5B C6B O5B -1(3) y
C10B C5B C6B C7B -9(4) y
C3 C5B C6B C7B 172(3) y
O5B C6B C7B C8B -173(4) y
C5B C6B C7B C8B 14(6) y
C6B C7B C8B C9B -16(8) y
C7B C8B C9B C10B 12(6) y
C8B C9B C10B C5B -5(4) y
C6B C5B C10B C9B 5(3) y
C3 C5B C10B C9B -176.1(19) y
C5B C6B O5B C11B -94(2) y
C7B C6B O5B C11B 93(4) y
C6B O5B C11B C12B -168.8(18) y
O5B C11B C12B C13B 61(3) y
O1 C1 C14 C19 -136.4(4) y
N2 C1 C14 C19 43.1(7) y
O1 C1 C14 C15 38.3(6) y
N2 C1 C14 C15 -142.1(5) y
C19 C14 C15 C16 1.4(7) y
C1 C14 C15 C16 -173.4(4) y
C14 C15 C16 C17 -0.3(7) y
C15 C16 C17 C18 -1.0(7) y
C16 C17 C18 C19 1.1(7) y
C15 C14 C19 C18 -1.3(7) y
C1 C14 C19 C18 173.4(4) y
C17 C18 C19 C14 0.0(7) y
P1 O2 C20 C29 77.0(5) y
P1 O2 C20 C21 -108.5(4) y
C29 C20 C21 C22 2.3(7) y
O2 C20 C21 C22 -172.2(4) y
C20 C21 C22 C23 -2.1(7) y
C21 C22 C23 C28 -1.0(7) y
C21 C22 C23 C24 177.7(5) y
C22 C23 C24 C25 -179.8(5) y
C28 C23 C24 C25 -1.1(8) y
C23 C24 C25 C26 -2.9(8) y
C24 C25 C26 C27 2.4(8) y
C25 C26 C27 C28 2.2(7) y
C26 C27 C28 C23 -6.0(7) y
C26 C27 C28 C29 174.2(4) y
C22 C23 C28 C27 -175.9(4) y
C24 C23 C28 C27 5.4(7) y
C22 C23 C28 C29 3.9(7) y
C24 C23 C28 C29 -174.9(4) y
O2 C20 C29 C28 174.8(4) y
C21 C20 C29 C28 0.6(6) y
O2 C20 C29 C30 -7.1(6) y
C21 C20 C29 C30 178.7(4) y
C27 C28 C29 C20 176.1(4) y
C23 C28 C29 C20 -3.6(6) y
C27 C28 C29 C30 -2.0(7) y
C23 C28 C29 C30 178.3(4) y
C20 C29 C30 C31 -46.8(6) y
C28 C29 C30 C31 131.2(4) y
C20 C29 C30 C39 130.0(4) y
C28 C29 C30 C39 -52.0(6) y
P1 O3 C31 C30 81.4(5) y
P1 O3 C31 C32 -98.8(4) y
C39 C30 C31 O3 -174.6(4) y
C29 C30 C31 O3 2.4(6) y
C39 C30 C31 C32 5.6(6) y
C29 C30 C31 C32 -177.3(4) y
O3 C31 C32 C33 177.3(4) y
C30 C31 C32 C33 -2.9(6) y
C31 C32 C33 C34 -0.1(6) y
C32 C33 C34 C35 -179.3(4) y
C32 C33 C34 C39 0.0(6) y
C39 C34 C35 C36 -1.5(7) y
C33 C34 C35 C36 177.8(4) y
C34 C35 C36 C37 -2.0(7) y
C35 C36 C37 C38 2.4(7) y
C36 C37 C38 C39 0.8(7) y
C37 C38 C39 C34 -4.2(6) y
C37 C38 C39 C30 178.2(4) y
C35 C34 C39 C38 4.5(6) y
C33 C34 C39 C38 -174.8(4) y
C35 C34 C39 C30 -177.8(4) y
C33 C34 C39 C30 2.9(6) y
C31 C30 C39 C38 171.8(4) y
C29 C30 C39 C38 -4.9(6) y
C31 C30 C39 C34 -5.7(6) y
C29 C30 C39 C34 177.6(4) y
P1 O4 C40 C45 96.8(5) y
P1 O4 C40 C41 -88.8(5) y
C45 C40 C41 C42 -1.4(7) y
O4 C40 C41 C42 -175.5(4) y
C45 C40 C41 C46 177.1(5) y
O4 C40 C41 C46 3.1(7) y
C40 C41 C42 C43 1.5(8) y
C46 C41 C42 C43 -177.0(5) y
C41 C42 C43 C44 -1.1(9) y
C42 C43 C44 C45 0.5(9) y
C41 C40 C45 C44 0.9(7) y
O4 C40 C45 C44 174.9(4) y
C41 C40 C45 C47 -178.7(5) y
O4 C40 C45 C47 -4.8(7) y
C43 C44 C45 C40 -0.4(8) y
C43 C44 C45 C47 179.2(5) y
O54 P5 O51 C51 125.5(3) y
O52 P5 O51 C51 -132.0(3) y
O53 P5 O51 C51 -32(14) y
C53 P5 O51 C51 -2.8(4) y
O54 P5 O52 C70 -138.0(3) y
O53 P5 O52 C70 -46.2(4) y
C53 P5 O52 C70 50.7(4) y
O51 P5 O52 C70 133.1(3) y
O54 P5 O53 C89 52.5(3) y
O52 P5 O53 C89 -50.1(3) y
C53 P5 O53 C89 -179.3(3) y
O51 P5 O53 C89 -150(33) y
O52 P5 O54 C90B -110.3(7) y
O53 P5 O54 C90B 155.4(7) y
C53 P5 O54 C90B 61.0(7) y
O51 P5 O54 C90B -24.3(7) y
O52 P5 O54 C90A -90.5(6) y
O53 P5 O54 C90A 175.2(6) y
C53 P5 O54 C90A 80.8(7) y
O51 P5 O54 C90A -4.5(6) y
P5 O51 C51 N52 2.3(6) y
P5 O51 C51 C64 -177.3(4) y
O51 C51 N52 C53 -0.3(7) y
C64 C51 N52 C53 179.3(5) y
O51 C51 N52 C54 -168.8(5) y
C64 C51 N52 C54 10.8(9) y
C51 N52 C53 C55 171.4(5) y
C54 N52 C53 C55 -19.6(7) y
C51 N52 C53 P5 -1.9(6) y
C54 N52 C53 P5 167.2(4) y
O54 P5 C53 N52 -84.4(4) y
O52 P5 C53 N52 84.7(4) y
O53 P5 C53 N52 -177.9(4) y
O51 P5 C53 N52 2.5(4) y
O54 P5 C53 C55 103.3(5) y
O52 P5 C53 C55 -87.6(5) y
O53 P5 C53 C55 9.9(5) y
O51 P5 C53 C55 -169.8(5) y
N52 C53 C55 C56 -58.4(7) y
P5 C53 C55 C56 113.5(5) y
N52 C53 C55 C60 121.8(5) y
P5 C53 C55 C60 -66.2(7) y
C61 O55 C56 C55 -174.8(5) y
C61 O55 C56 C57 5.7(8) y
C60 C55 C56 O55 178.4(5) y
C53 C55 C56 O55 -1.3(7) y
C60 C55 C56 C57 -2.0(7) y
C53 C55 C56 C57 178.2(4) y
O55 C56 C57 C58 -179.0(5) y
C55 C56 C57 C58 1.6(8) y
C56 C57 C58 C59 0.8(8) y
C57 C58 C59 C60 -2.7(9) y
C58 C59 C60 C55 2.2(9) y
C56 C55 C60 C59 0.2(8) y
C53 C55 C60 C59 180.0(5) y
C56 O55 C61 C62 174.6(5) y
O55 C61 C62 C63A 52.0(19) y
O55 C61 C62 C63B 71.8(18) y
N52 C51 C64 C69 37.9(9) y
O51 C51 C64 C69 -142.5(5) y
N52 C51 C64 C65 -148.3(6) y
O51 C51 C64 C65 31.2(7) y
C69 C64 C65 C66 -1.7(8) y
C51 C64 C65 C66 -175.7(5) y
C64 C65 C66 C67 1.3(8) y
C65 C66 C67 C68 -0.9(9) y
C66 C67 C68 C69 0.9(9) y
C65 C64 C69 C68 1.7(9) y
C51 C64 C69 C68 175.4(5) y
C67 C68 C69 C64 -1.3(9) y
P5 O52 C70 C79 81.1(5) y
P5 O52 C70 C71 -102.2(4) y
C79 C70 C71 C72 0.0(7) y
O52 C70 C71 C72 -176.6(4) y
C70 C71 C72 C73 -1.1(7) y
C71 C72 C73 C74 -177.6(4) y
C71 C72 C73 C78 -1.7(7) y
C72 C73 C74 C75 174.4(4) y
C78 C73 C74 C75 -1.4(7) y
C73 C74 C75 C76 -1.6(7) y
C74 C75 C76 C77 2.6(7) y
C75 C76 C77 C78 -0.6(6) y
C76 C77 C78 C73 -2.3(6) y
C76 C77 C78 C79 179.7(4) y
C74 C73 C78 C77 3.3(6) y
C72 C73 C78 C77 -172.6(4) y
C74 C73 C78 C79 -178.6(4) y
C72 C73 C78 C79 5.5(6) y
O52 C70 C79 C78 -179.7(4) y
C71 C70 C79 C78 3.8(6) y
O52 C70 C79 C80 -4.4(6) y
C71 C70 C79 C80 179.1(4) y
C77 C78 C79 C70 171.5(4) y
C73 C78 C79 C70 -6.4(6) y
C77 C78 C79 C80 -3.7(6) y
C73 C78 C79 C80 178.4(4) y
C70 C79 C80 C89 -46.4(5) y
C78 C79 C80 C89 128.7(4) y
C70 C79 C80 C81 131.3(4) y
C78 C79 C80 C81 -53.6(5) y
C89 C80 C81 C86 -7.4(6) y
C79 C80 C81 C86 174.9(4) y
C89 C80 C81 C82 171.4(4) y
C79 C80 C81 C82 -6.3(6) y
C86 C81 C82 C83 -2.6(6) y
C80 C81 C82 C83 178.6(4) y
C81 C82 C83 C84 -0.2(7) y
C82 C83 C84 C85 1.9(7) y
C83 C84 C85 C86 -0.7(7) y
C84 C85 C86 C87 176.6(4) y
C84 C85 C86 C81 -2.2(7) y
C82 C81 C86 C85 3.7(6) y
C80 C81 C86 C85 -177.4(4) y
C82 C81 C86 C87 -175.0(4) y
C80 C81 C86 C87 3.9(6) y
C85 C86 C87 C88 -177.2(4) y
C81 C86 C87 C88 1.5(6) y
C86 C87 C88 C89 -3.3(6) y
C81 C80 C89 O53 -179.2(3) y
C79 C80 C89 O53 -1.4(6) y
C81 C80 C89 C88 5.8(6) y
C79 C80 C89 C88 -176.3(4) y
P5 O53 C89 C80 80.8(4) y
P5 O53 C89 C88 -104.0(4) y
C87 C88 C89 C80 -0.5(6) y
C87 C88 C89 O53 -175.6(4) y
C90B O54 C90A C91A -180(7) y
P5 O54 C90A C91A 94.3(10) y
C90B O54 C90A C95A -5(5) y
P5 O54 C90A C95A -91.3(10) y
C95A C90A C91A C92A 0.0 y
O54 C90A C91A C92A 174.3(16) y
C95A C90A C91A C96A -177(2) y
O54 C90A C91A C96A -3.1(19) y
C90A C91A C92A C93A 0.0 y
C96A C91A C92A C93A 177(2) y
C91A C92A C93A C94A 0.0 y
C92A C93A C94A C95A 0.0 y
C93A C94A C95A C90A 0.0 y
C93A C94A C95A C97A -178.2(19) y
C91A C90A C95A C94A 0.0 y
O54 C90A C95A C94A -174.5(15) y
C91A C90A C95A C97A 178.2(19) y
O54 C90A C95A C97A 3.6(17) y
C90A O54 C90B C91B -3(5) y
P5 O54 C90B C91B 103.0(8) y
C90A O54 C90B C95B 171(7) y
P5 O54 C90B C95B -82.6(12) y
O54 C90B C91B C92B 174.5(16) y
C95B C90B C91B C92B 0.0 y
O54 C90B C91B C96B -3.1(18) y
C95B C90B C91B C96B -177.6(19) y
C90B C91B C92B C93B 0.0 y
C96B C91B C92B C93B 177(2) y
C91B C92B C93B C94B 0.0 y
C92B C93B C94B C95B 0.0 y
C93B C94B C95B C90B 0.0 y
C93B C94B C95B C97B -175.8(18) y
O54 C90B C95B C94B -174.3(16) y
C91B C90B C95B C94B 0.0 y
O54 C90B C95B C97B 1.5(17) y
C91B C90B C95B C97B 175.8(18) y
